data_2216437
loop_
_publ_author_name
'Jasinski, Jerry P.'
'Butcher, Ray J.'
'Narayana, B.'
'Swamy, M. T.'
'Yathirajan, H. S.'

_publ_section_title
;
 2-[(<i>Z</i>)-(2,5-Dichlorophenyl)iminomethyl]-5-(diethylamino)phenol
;
_journal_coeditor_code FJ2061
_journal_issue 12
_journal_name_full 'Acta Crystallographica Section E'
_journal_page_first o4592
_journal_page_last o4593
_journal_paper_doi 10.1107/S1600536807055791
_journal_volume 63
_journal_year 2007
_chemical_formula_iupac 'C17 H18 Cl2 N2 O'
_chemical_formula_moiety 'C17 H18 Cl2 N2 O'
_chemical_formula_sum 'C17 H18 Cl2 N2 O'
_chemical_formula_weight 337.23
_chemical_name_systematic
;
2-[(Z)-(2,5-Dichlorophenyl)iminomethyl]-5-(diethylamino)phenol
;
_space_group_IT_number 14
_symmetry_cell_setting monoclinic
_symmetry_space_group_name_Hall '-P 2ybc'
_symmetry_space_group_name_H-M 'P 1 21/c 1'
_atom_sites_solution_hydrogens geom
_atom_sites_solution_primary direct
_atom_sites_solution_secondary difmap
_cell_angle_alpha 90.00
_cell_angle_beta 104.157(3)
_cell_angle_gamma 90.00
_cell_formula_units_Z 4
_cell_length_a 7.1729(2)
_cell_length_b 18.6396(6)
_cell_length_c 12.6378(4)
_cell_measurement_reflns_used 4869
_cell_measurement_temperature 296
_cell_measurement_theta_max 32.48
_cell_measurement_theta_min 4.66
_cell_volume 1638.36(9)
_computing_cell_refinement 'CrysAlisPro (Oxford Diffraction, 2007)'
_computing_data_collection 'CrysAlisPro (Oxford Diffraction, 2007)'
_computing_data_reduction 'CrysAlisPro (Oxford Diffraction, 2007)'
_computing_molecular_graphics 'SHELXTL (Bruker, 2000)'
_computing_publication_material 'SHELXTL (Bruker, 2000)'
_computing_structure_refinement 'SHELXL97 (Sheldrick, 1997)'
_computing_structure_solution 'SHELXS97 (Sheldrick, 1997)'
_diffrn_ambient_temperature 296
_diffrn_detector_area_resol_mean 10.5081
_diffrn_measured_fraction_theta_full 0.990
_diffrn_measured_fraction_theta_max 0.923
_diffrn_measurement_device_type 'Oxford Diffraction Gemini R CCD'
_diffrn_measurement_method '\f and \w'
_diffrn_radiation_monochromator graphite
_diffrn_radiation_source 'fine-focus sealed tube'
_diffrn_radiation_type MoK\a
_diffrn_radiation_wavelength 0.71073
_diffrn_reflns_av_R_equivalents 0.0337
_diffrn_reflns_av_sigmaI/netI 0.0694
_diffrn_reflns_limit_h_max 10
_diffrn_reflns_limit_h_min -10
_diffrn_reflns_limit_k_max 27
_diffrn_reflns_limit_k_min -27
_diffrn_reflns_limit_l_max 19
_diffrn_reflns_limit_l_min -18
_diffrn_reflns_number 17605
_diffrn_reflns_theta_full 25.00
_diffrn_reflns_theta_max 32.54
_diffrn_reflns_theta_min 4.67
_diffrn_standards_decay_% 0
_diffrn_standards_number 0
_exptl_absorpt_coefficient_mu 0.399
_exptl_absorpt_correction_T_max 0.927
_exptl_absorpt_correction_T_min 0.720
_exptl_absorpt_correction_type multi-scan
_exptl_absorpt_process_details '(CrysAlis RED; Oxford Diffraction, 2007)'
_exptl_crystal_colour 'pale yellow'
_exptl_crystal_density_diffrn 1.367
_exptl_crystal_density_method 'not measured'
_exptl_crystal_description 'thick needle'
_exptl_crystal_F_000 704
_exptl_crystal_size_max 0.53
_exptl_crystal_size_mid 0.25
_exptl_crystal_size_min 0.19
_refine_diff_density_max 0.284
_refine_diff_density_min -0.306
_refine_ls_extinction_method none
_refine_ls_goodness_of_fit_ref 0.982
_refine_ls_hydrogen_treatment constr
_refine_ls_matrix_type full
_refine_ls_number_parameters 202
_refine_ls_number_reflns 5491
_refine_ls_number_restraints 0
_refine_ls_restrained_S_all 0.982
_refine_ls_R_factor_all 0.1164
_refine_ls_R_factor_gt 0.0407
_refine_ls_shift/su_max 0.003
_refine_ls_shift/su_mean 0.000
_refine_ls_structure_factor_coef Fsqd
_refine_ls_weighting_details 'calc w = 1/[\s^2^(Fo^2^)+(0.055P)^2^] where P=(Fo^2^+2Fc^2^)/3'
_refine_ls_weighting_scheme calc
_refine_ls_wR_factor_gt 0.0920
_refine_ls_wR_factor_ref 0.1199
_reflns_number_gt 2626
_reflns_number_total 5491
_reflns_threshold_expression I>2\s(I)
_cod_data_source_file fj2061.cif
_cod_data_source_block I
_cod_original_sg_symbol_H-M 'P 21/c'
_cod_database_code 2216437
_cod_database_fobs_code 2216437

loop_
_symmetry_equiv_pos_as_xyz
'x, y, z'
'-x, y+1/2, -z+1/2'
'-x, -y, -z'
'x, -y-1/2, z-1/2'

loop_
_atom_site_type_symbol
_atom_site_label
_atom_site_fract_x
_atom_site_fract_y
_atom_site_fract_z
_atom_site_U_iso_or_equiv
_atom_site_adp_type
_atom_site_calc_flag
_atom_site_refinement_flags
_atom_site_occupancy
Cl Cl1 0.43274(6) 0.45456(3) 0.77923(4) 0.06735(16) Uani d . 1
Cl Cl2 -0.37011(6) 0.41423(3) 0.46310(4) 0.06539(16) Uani d . 1
O O1 0.30792(15) 0.59856(7) 0.95939(10) 0.0573(3) Uani d . 1
H H1O 0.2780 0.5722 0.9060 0.069 Uiso calc R 1
N N1 0.07935(18) 0.52207(6) 0.80838(10) 0.0435(3) Uani d . 1
N N2 0.0292(2) 0.73892(7) 1.19527(11) 0.0532(3) Uani d . 1
C C1 0.0490(2) 0.47783(7) 0.71617(12) 0.0398(3) Uani d . 1
C C2 0.2079(2) 0.44459(8) 0.69148(13) 0.0443(4) Uani d . 1
C C3 0.1895(3) 0.40261(9) 0.59958(14) 0.0547(4) Uani d . 1
H H3A 0.2976 0.3812 0.5849 0.066 Uiso calc R 1
C C4 0.0108(3) 0.39229(9) 0.52911(14) 0.0539(4) Uani d . 1
H H4A -0.0033 0.3636 0.4674 0.065 Uiso calc R 1
C C5 -0.1452(2) 0.42544(8) 0.55252(12) 0.0458(4) Uani d . 1
C C6 -0.1297(2) 0.46767(8) 0.64337(12) 0.0433(3) Uani d . 1
H H6A -0.2385 0.4895 0.6564 0.052 Uiso calc R 1
C C7 -0.0578(2) 0.53797(8) 0.85377(12) 0.0441(4) Uani d . 1
H H7A -0.1774 0.5166 0.8277 0.053 Uiso calc R 1
C C8 -0.0324(2) 0.58710(8) 0.94251(12) 0.0411(3) Uani d . 1
C C9 0.1485(2) 0.61728(8) 0.99181(12) 0.0422(3) Uani d . 1
C C10 0.1682(2) 0.66657(8) 1.07560(13) 0.0474(4) Uani d . 1
H H10A 0.2889 0.6856 1.1070 0.057 Uiso calc R 1
C C11 0.0095(2) 0.68848(8) 1.11419(12) 0.0439(4) Uani d . 1
C C12 -0.1712(2) 0.65751(8) 1.06588(13) 0.0484(4) Uani d . 1
H H12A -0.2790 0.6707 1.0899 0.058 Uiso calc R 1
C C13 -0.1882(2) 0.60832(8) 0.98419(13) 0.0474(4) Uani d . 1
H H13A -0.3081 0.5880 0.9548 0.057 Uiso calc R 1
C C14 0.2107(3) 0.77568(9) 1.24016(14) 0.0550(4) Uani d . 1
H H14A 0.1839 0.8229 1.2650 0.066 Uiso calc R 1
H H14B 0.2776 0.7820 1.1828 0.066 Uiso calc R 1
C C15 0.3403(3) 0.73581(11) 1.33400(16) 0.0708(5) Uani d . 1
H H15A 0.4551 0.7632 1.3618 0.106 Uiso calc R 1
H H15B 0.3737 0.6901 1.3090 0.106 Uiso calc R 1
H H15C 0.2746 0.7288 1.3909 0.106 Uiso calc R 1
C C16 -0.1285(3) 0.75621(9) 1.24523(14) 0.0548(4) Uani d . 1
H H16A -0.0757 0.7719 1.3197 0.066 Uiso calc R 1
H H16B -0.2035 0.7132 1.2477 0.066 Uiso calc R 1
C C17 -0.2591(3) 0.81395(10) 1.18432(16) 0.0647(5) Uani d . 1
H H17A -0.3574 0.8245 1.2217 0.097 Uiso calc R 1
H H17B -0.3177 0.7976 1.1117 0.097 Uiso calc R 1
H H17C -0.1855 0.8565 1.1807 0.097 Uiso calc R 1

loop_
_atom_site_aniso_label
_atom_site_aniso_U_11
_atom_site_aniso_U_22
_atom_site_aniso_U_33
_atom_site_aniso_U_12
_atom_site_aniso_U_13
_atom_site_aniso_U_23
Cl1 0.0356(2) 0.1007(4) 0.0625(3) 0.0009(2) 0.00571(19) -0.0005(2)
Cl2 0.0521(3) 0.0786(3) 0.0573(3) -0.0096(2) -0.0023(2) -0.0120(2)
O1 0.0354(6) 0.0763(8) 0.0580(8) 0.0022(5) 0.0073(5) -0.0187(6)
N1 0.0392(7) 0.0453(7) 0.0430(7) 0.0010(6) 0.0047(5) -0.0007(5)
N2 0.0458(8) 0.0567(8) 0.0551(9) 0.0044(6) 0.0086(6) -0.0122(6)
C1 0.0394(8) 0.0400(7) 0.0390(8) -0.0030(6) 0.0077(6) 0.0033(6)
C2 0.0343(8) 0.0548(9) 0.0433(9) -0.0019(7) 0.0088(6) 0.0063(7)
C3 0.0462(10) 0.0688(11) 0.0533(10) 0.0061(8) 0.0202(8) 0.0015(8)
C4 0.0577(11) 0.0601(10) 0.0461(10) -0.0042(9) 0.0170(8) -0.0085(7)
C5 0.0420(9) 0.0507(9) 0.0420(9) -0.0074(7) 0.0048(7) 0.0000(7)
C6 0.0381(8) 0.0455(8) 0.0455(9) 0.0012(7) 0.0088(6) 0.0006(6)
C7 0.0380(8) 0.0453(8) 0.0455(9) -0.0056(7) 0.0038(6) 0.0021(7)
C8 0.0370(8) 0.0433(8) 0.0412(8) -0.0031(6) 0.0065(6) 0.0035(6)
C9 0.0349(8) 0.0453(8) 0.0436(8) 0.0038(7) 0.0043(6) 0.0028(6)
C10 0.0358(8) 0.0533(9) 0.0486(9) -0.0021(7) 0.0017(7) -0.0024(7)
C11 0.0425(9) 0.0440(8) 0.0424(9) 0.0035(7) 0.0048(7) 0.0021(6)
C12 0.0396(9) 0.0541(9) 0.0526(10) 0.0017(7) 0.0134(7) 0.0006(7)
C13 0.0382(8) 0.0518(9) 0.0518(10) -0.0090(7) 0.0103(7) -0.0022(7)
C14 0.0587(11) 0.0498(9) 0.0528(10) -0.0009(8) 0.0065(8) -0.0075(7)
C15 0.0641(12) 0.0752(12) 0.0644(12) 0.0043(10) -0.0014(10) -0.0011(10)
C16 0.0593(11) 0.0566(10) 0.0490(10) 0.0041(8) 0.0144(8) -0.0022(7)
C17 0.0571(11) 0.0673(11) 0.0693(12) 0.0124(9) 0.0149(9) 0.0008(9)

loop_
_atom_type_symbol
_atom_type_description
_atom_type_scat_dispersion_real
_atom_type_scat_dispersion_imag
_atom_type_scat_source
C C 0.0033 0.0016 'International Tables Vol C Tables 4.2.6.8 and 6.1.1.4'
H H 0.0000 0.0000 'International Tables Vol C Tables 4.2.6.8 and 6.1.1.4'
N N 0.0061 0.0033 'International Tables Vol C Tables 4.2.6.8 and 6.1.1.4'
O O 0.0106 0.0060 'International Tables Vol C Tables 4.2.6.8 and 6.1.1.4'
Cl Cl 0.1484 0.1585 'International Tables Vol C Tables 4.2.6.8 and 6.1.1.4'

loop_
_geom_angle_atom_site_label_1
_geom_angle_atom_site_label_2
_geom_angle_atom_site_label_3
_geom_angle
C9 O1 H1O 109.5
C7 N1 C1 121.73(13)
C11 N2 C14 122.14(14)
C11 N2 C16 121.65(14)
C14 N2 C16 116.15(14)
C6 C1 C2 117.40(14)
C6 C1 N1 123.98(13)
C2 C1 N1 118.53(13)
C3 C2 C1 121.60(15)
C3 C2 Cl1 118.88(12)
C1 C2 Cl1 119.51(12)
C2 C3 C4 120.22(15)
C2 C3 H3A 119.9
C4 C3 H3A 119.9
C5 C4 C3 118.33(15)
C5 C4 H4A 120.8
C3 C4 H4A 120.8
C4 C5 C6 122.32(15)
C4 C5 Cl2 118.75(13)
C6 C5 Cl2 118.93(12)
C5 C6 C1 120.12(14)
C5 C6 H6A 119.9
C1 C6 H6A 119.9
N1 C7 C8 122.27(14)
N1 C7 H7A 118.9
C8 C7 H7A 118.9
C13 C8 C9 116.88(14)
C13 C8 C7 121.09(14)
C9 C8 C7 122.03(14)
O1 C9 C10 117.90(13)
O1 C9 C8 121.19(13)
C10 C9 C8 120.91(14)
C9 C10 C11 121.29(14)
C9 C10 H10A 119.4
C11 C10 H10A 119.4
N2 C11 C10 120.95(14)
N2 C11 C12 121.22(14)
C10 C11 C12 117.83(14)
C13 C12 C11 120.25(15)
C13 C12 H12A 119.9
C11 C12 H12A 119.9
C12 C13 C8 122.81(15)
C12 C13 H13A 118.6
C8 C13 H13A 118.6
N2 C14 C15 113.20(15)
N2 C14 H14A 108.9
C15 C14 H14A 108.9
N2 C14 H14B 108.9
C15 C14 H14B 108.9
H14A C14 H14B 107.8
C14 C15 H15A 109.5
C14 C15 H15B 109.5
H15A C15 H15B 109.5
C14 C15 H15C 109.5
H15A C15 H15C 109.5
H15B C15 H15C 109.5
N2 C16 C17 112.77(14)
N2 C16 H16A 109.0
C17 C16 H16A 109.0
N2 C16 H16B 109.0
C17 C16 H16B 109.0
H16A C16 H16B 107.8
C16 C17 H17A 109.5
C16 C17 H17B 109.5
H17A C17 H17B 109.5
C16 C17 H17C 109.5
H17A C17 H17C 109.5
H17B C17 H17C 109.5

loop_
_geom_bond_atom_site_label_1
_geom_bond_atom_site_label_2
_geom_bond_distance
Cl1 C2 1.7293(16)
Cl2 C5 1.7412(16)
O1 C9 1.3516(17)
O1 H1O 0.8200
N1 C7 1.2885(19)
N1 C1 1.4005(18)
N2 C11 1.372(2)
N2 C14 1.457(2)
N2 C16 1.461(2)
C1 C6 1.396(2)
C1 C2 1.398(2)
C2 C3 1.380(2)
C3 C4 1.384(2)
C3 H3A 0.9300
C4 C5 1.372(2)
C4 H4A 0.9300
C5 C6 1.374(2)
C6 H6A 0.9300
C7 C8 1.425(2)
C7 H7A 0.9300
C8 C13 1.404(2)
C8 C9 1.411(2)
C9 C10 1.383(2)
C10 C11 1.404(2)
C10 H10A 0.9300
C11 C12 1.414(2)
C12 C13 1.364(2)
C12 H12A 0.9300
C13 H13A 0.9300
C14 C15 1.511(2)
C14 H14A 0.9700
C14 H14B 0.9700
C15 H15A 0.9600
C15 H15B 0.9600
C15 H15C 0.9600
C16 C17 1.508(2)
C16 H16A 0.9700
C16 H16B 0.9700
C17 H17A 0.9600
C17 H17B 0.9600
C17 H17C 0.9600

loop_
_geom_hbond_atom_site_label_D
_geom_hbond_atom_site_label_H
_geom_hbond_atom_site_label_A
_geom_hbond_distance_DH
_geom_hbond_distance_HA
_geom_hbond_distance_DA
_geom_hbond_angle_DHA
O1 H1O N1 0.82 1.89 2.6139(16) 147.0

loop_
_geom_torsion_atom_site_label_1
_geom_torsion_atom_site_label_2
_geom_torsion_atom_site_label_3
_geom_torsion_atom_site_label_4
_geom_torsion
C7 N1 C1 C6 23.4(2)
C7 N1 C1 C2 -160.16(14)
C6 C1 C2 C3 -0.7(2)
N1 C1 C2 C3 -177.40(14)
C6 C1 C2 Cl1 -179.43(11)
N1 C1 C2 Cl1 3.92(18)
C1 C2 C3 C4 -0.2(2)
Cl1 C2 C3 C4 178.53(13)
C2 C3 C4 C5 0.8(2)
C3 C4 C5 C6 -0.5(2)
C3 C4 C5 Cl2 178.80(12)
C4 C5 C6 C1 -0.4(2)
Cl2 C5 C6 C1 -179.72(11)
C2 C1 C6 C5 1.0(2)
N1 C1 C6 C5 177.46(13)
C1 N1 C7 C8 -175.23(13)
N1 C7 C8 C13 174.32(14)
N1 C7 C8 C9 -5.0(2)
C13 C8 C9 O1 178.08(14)
C7 C8 C9 O1 -2.6(2)
C13 C8 C9 C10 -1.4(2)
C7 C8 C9 C10 177.95(14)
O1 C9 C10 C11 -179.71(14)
C8 C9 C10 C11 -0.2(2)
C14 N2 C11 C10 4.2(2)
C16 N2 C11 C10 -172.72(15)
C14 N2 C11 C12 -175.03(15)
C16 N2 C11 C12 8.0(2)
C9 C10 C11 N2 -178.16(14)
C9 C10 C11 C12 1.1(2)
N2 C11 C12 C13 178.94(15)
C10 C11 C12 C13 -0.3(2)
C11 C12 C13 C8 -1.4(2)
C9 C8 C13 C12 2.2(2)
C7 C8 C13 C12 -177.13(15)
C11 N2 C14 C15 -87.9(2)
C16 N2 C14 C15 89.23(18)
C11 N2 C16 C17 -87.58(19)
C14 N2 C16 C17 95.31(19)

loop_
_cod_related_entry_id
_cod_related_entry_database
_cod_related_entry_code
1 ChemSpider 30655382
